data_7045996
loop_
_publ_author_name
'Chen, Qiang'
'Zhang, Wenjuan'
'Solan, Gregory A.'
'Liang, Tongling'
'Sun, Wen-Hua'

_publ_section_title
;
 Methylene-bridged bimetallic bis(imino)pyridine-cobaltous chlorides as
 precatalysts for vinyl-terminated polyethylene waxes.
;
_journal_issue 17
_journal_name_full 'Dalton transactions (Cambridge, England : 2003)'
_journal_page_first 6124
_journal_page_last 6133
_journal_paper_doi 10.1039/c8dt00907d
_journal_volume 47
_journal_year 2018
_chemical_formula_moiety 'C57 H58 Cl4 Co2 N6 O'
_chemical_formula_sum 'C57 H58 Cl4 Co2 N6 O'
_chemical_formula_weight 1102.76
_space_group_crystal_system monoclinic
_space_group_IT_number 15
_space_group_name_Hall '-C 2yc'
_space_group_name_H-M_alt 'C 1 2/c 1'
_symmetry_space_group_name_Hall '-C 2yc'
_symmetry_space_group_name_H-M 'C 1 2/c 1'
_atom_sites_solution_hydrogens geom
_atom_sites_solution_primary direct
_audit_creation_date 2017-12-27
_audit_creation_method
;
Olex2 1.2
(compiled 2017.08.10 svn.r3458 for OlexSys, GUI svn.r5381)
;
_audit_update_record
;
2018-03-07 deposited with the CCDC.
2018-04-10 downloaded from the CCDC.
;
_cell_angle_alpha 90
_cell_angle_beta 94.102(3)
_cell_angle_gamma 90
_cell_formula_units_Z 8
_cell_length_a 15.2036(5)
_cell_length_b 24.5959(6)
_cell_length_c 34.1168(11)
_cell_measurement_reflns_used 19243
_cell_measurement_temperature 173(2)
_cell_measurement_theta_max 27.3290
_cell_measurement_theta_min 1.6060
_cell_volume 12725.2(7)
_computing_molecular_graphics 'Olex2 (Dolomanov et al., 2009)'
_computing_publication_material 'Olex2 (Dolomanov et al., 2009)'
_computing_structure_refinement 'XL (Sheldrick, 2008)'
_computing_structure_solution 'SIR2004 (Burla et al., 2007)'
_diffrn_ambient_temperature 173.15
_diffrn_measured_fraction_theta_full 1.000
_diffrn_measured_fraction_theta_max 0.924
_diffrn_measurement_device_type 'multiwire proportional'
_diffrn_measurement_method 'phi and omega scans'
_diffrn_radiation_monochromator graphite
_diffrn_radiation_type MoK\a
_diffrn_radiation_wavelength 0.71073
_diffrn_reflns_av_R_equivalents 0.1344
_diffrn_reflns_av_unetI/netI 0.1722
_diffrn_reflns_Laue_measured_fraction_full 1.000
_diffrn_reflns_Laue_measured_fraction_max 0.924
_diffrn_reflns_limit_h_max 21
_diffrn_reflns_limit_h_min -21
_diffrn_reflns_limit_k_max 35
_diffrn_reflns_limit_k_min -33
_diffrn_reflns_limit_l_max 47
_diffrn_reflns_limit_l_min -49
_diffrn_reflns_number 85709
_diffrn_reflns_point_group_measured_fraction_full 1.000
_diffrn_reflns_point_group_measured_fraction_max 0.924
_diffrn_reflns_theta_full 25.242
_diffrn_reflns_theta_max 31.628
_diffrn_reflns_theta_min 1.578
_exptl_absorpt_coefficient_mu 0.728
_exptl_absorpt_correction_T_max 1.00000
_exptl_absorpt_correction_T_min 0.74185
_exptl_absorpt_process_details 'CrystalClear (Rigaku Inc., 2007)'
_exptl_crystal_colour yellow
_exptl_crystal_density_diffrn 1.151
_exptl_crystal_description block
_exptl_crystal_F_000 4576.0
_exptl_crystal_size_max 0.123
_exptl_crystal_size_mid 0.043
_exptl_crystal_size_min 0.032
_platon_squeeze_details
;
TITL mx6465d_a.res in C2/c
CELL   15.2036   24.5959   34.1168     90.00     94.10     90.00
SPGR C2/c
# Solvent Accessible Volume =      3470
# Electrons Found in S.A.V. =       500
# Note: Atoms in Void are Labelled as Cxxx and Qxxx for all Others
Q101 0.966 0.041 0.349 !       3.71 eA-3
C102 0.038 0.157 0.845 !       3.29 eA-3
C103 0.486 0.077 0.257 !       2.20 eA-3
C104 0.500 0.047 0.252 !       1.99 eA-3
C105 0.468 0.332 0.136 !       1.92 eA-3
C106 0.495 0.497 0.376 !       1.83 eA-3
C107 0.458 0.040 0.219 !       1.81 eA-3
C108 0.497 0.044 0.229 !       1.75 eA-3
C109 0.449 0.345 0.110 !       1.72 eA-3
C110 0.559 0.313 0.340 !       1.70 eA-3
C111 0.964 0.190 0.680 !       1.60 eA-3
C112 0.609 0.317 0.353 !       1.58 eA-3
C113 0.108 0.176 0.850 !       1.58 eA-3
C114 0.501 0.353 0.361 !       1.57 eA-3
C115 0.562 0.063 0.290 !       1.56 eA-3
C116 0.455 0.077 0.242 !       1.56 eA-3
C117 0.500 0.021 0.234 !       1.54 eA-3
C118 0.954 0.405 0.696 !       1.48 eA-3
C119 0.504 0.321 0.344 !       1.46 eA-3
C120 0.488 0.069 0.180 !       1.43 eA-3
C121 0.518 0.063 0.288 !       1.43 eA-3
C122 0.072 0.443 0.813 !       1.39 eA-3
C123 0.433 0.095 0.218 !       1.39 eA-3
C124 0.406 0.342 0.162 !       1.37 eA-3
C125 0.482 0.258 0.235 !       1.36 eA-3
C126 0.577 0.254 0.272 !       1.35 eA-3
C127 0.420 0.089 0.172 !       1.34 eA-3
C128 0.080 0.411 0.828 !       1.34 eA-3
Q129 0.092 0.077 0.170 !       1.30 eA-3
C130 0.398 0.111 0.195 !       1.29 eA-3
C131 0.522 0.333 0.321 !       1.29 eA-3
C132 0.602 0.234 0.296 !       1.27 eA-3
C133 0.435 0.285 0.166 !       1.25 eA-3
C134 0.603 0.081 0.305 !       1.24 eA-3
C135 0.050 0.500 0.274 !       1.23 eA-3
Q136 0.495 0.463 0.828 !       1.20 eA-3
C137 0.418 0.258 0.196 !       1.20 eA-3
C138 0.317 0.128 0.173 !       1.20 eA-3
C139 0.543 0.271 0.323 !       1.18 eA-3
Q140 0.297 0.280 0.970 !       1.18 eA-3
C141 0.952 0.479 0.763 !       1.18 eA-3
C142 0.457 0.023 0.242 !       1.17 eA-3
Q143 0.797 0.036 0.325 !       1.17 eA-3
C144 0.010 0.127 0.843 !       1.17 eA-3
C145 0.506 0.388 0.372 !       1.15 eA-3
C146 0.882 0.300 0.702 !       1.15 eA-3
C147 0.423 0.146 0.194 !       1.13 eA-3
C148 0.377 0.309 0.174 !       1.12 eA-3
C149 0.407 0.176 0.205 !       1.12 eA-3
C150 0.449 0.275 0.209 !       1.11 eA-3
C151 0.955 0.435 0.784 !       1.10 eA-3
C152 0.434 0.340 0.329 !       1.10 eA-3
C153 0.511 0.330 0.273 !       1.09 eA-3
Q154 0.996 0.770 0.331 !       1.09 eA-3
Q155 0.496 0.270 0.331 !       1.09 eA-3
C156 0.420 0.076 0.266 !       1.08 eA-3
Q157 0.251 0.124 0.398 !       1.08 eA-3
C158 0.456 0.402 0.133 !       1.07 eA-3
C159 1.005 0.030 0.600 !       1.06 eA-3
C160 0.157 0.259 0.782 !       1.05 eA-3
C161 0.508 0.329 0.295 !       1.05 eA-3
Q162 0.396 0.358 0.126 !       1.05 eA-3
C163 0.432 0.375 0.153 !       1.04 eA-3
C164 0.530 0.302 0.281 !       1.04 eA-3
C165 0.506 0.291 0.297 !       1.04 eA-3
C166 0.520 0.501 0.406 !       1.03 eA-3
Q167 0.629 0.144 0.655 !       1.03 eA-3
Q168 0.233 0.070 0.188 !       1.03 eA-3
Q169 0.565 0.384 0.062 !       1.03 eA-3
C170 0.525 0.228 0.267 !       1.02 eA-3
Q171 0.566 0.025 0.139 !       1.02 eA-3
C172 0.971 0.494 0.251 !       1.02 eA-3
Q173 0.262 0.461 0.022 !       1.02 eA-3
C174 0.654 0.094 0.329 !       1.01 eA-3
C175 0.987 0.482 0.798 !       1.01 eA-3
Q176 0.037 0.005 0.584 !       1.00 eA-3
Q177 0.886 0.376 0.758 !       1.00 eA-3
C178 0.559 0.051 0.149 !       1.00 eA-3
Q179 0.107 0.440 0.672 !       1.00 eA-3
C180 0.621 0.064 0.328 !       1.00 eA-3
Q181 0.673 0.232 0.219 !       1.00 eA-3
Q182 0.044 0.438 0.344 !       1.00 eA-3
Q183 0.047 0.468 0.883 !       0.99 eA-3
Q184 0.688 0.149 0.540 !       0.99 eA-3
C185 0.527 0.032 0.308 !       0.99 eA-3
C186 0.580 0.223 0.274 !       0.99 eA-3
Q187 1.003 0.156 0.915 !       0.99 eA-3
C188 0.473 0.315 0.311 !       0.97 eA-3
Q189 0.254 0.056 0.267 !       0.97 eA-3
C190 0.530 0.252 0.282 !       0.97 eA-3
C191 0.486 0.349 0.382 !       0.97 eA-3
C192 0.139 0.271 0.822 !       0.97 eA-3
Q193 0.406 0.144 0.141 !       0.97 eA-3
Q194 0.842 0.222 0.041 !       0.97 eA-3
Q195 0.643 0.290 0.025 !       0.97 eA-3
Q196 0.404 0.120 0.350 !       0.97 eA-3
C197 0.113 0.102 0.163 !       0.97 eA-3
Q198 0.202 0.194 0.157 !       0.96 eA-3
C199 0.397 0.191 0.222 !       0.96 eA-3
;
_refine_diff_density_max 0.541
_refine_diff_density_min -0.290
_refine_diff_density_rms 0.083
_refine_ls_extinction_method none
_refine_ls_goodness_of_fit_ref 1.022
_refine_ls_hydrogen_treatment constr
_refine_ls_matrix_type full
_refine_ls_number_parameters 644
_refine_ls_number_reflns 19779
_refine_ls_number_restraints 0
_refine_ls_restrained_S_all 1.022
_refine_ls_R_factor_all 0.2230
_refine_ls_R_factor_gt 0.0938
_refine_ls_shift/su_max 0.001
_refine_ls_shift/su_mean 0.000
_refine_ls_structure_factor_coef Fsqd
_refine_ls_weighting_details 'w=1/[\s^2^(Fo^2^)+(0.1076P)^2^+0.4071P] where P=(Fo^2^+2Fc^2^)/3'
_refine_ls_weighting_scheme calc
_refine_ls_wR_factor_gt 0.2161
_refine_ls_wR_factor_ref 0.2755
_reflns_Friedel_coverage 0.000
_reflns_number_gt 7837
_reflns_number_total 19779
_reflns_threshold_expression 'I > 2\s(I)'
_cod_data_source_file c8dt00907d2.cif
_cod_data_source_block Co
_cod_depositor_comments 'Adding full bibliography for 7045996.cif.'
_cod_database_code 7045996
_shelx_shelxl_version_number 2014/7
_shelx_space_group_comment
;
The symmetry employed for this shelxl refinement is uniquely defined
by the following loop, which should always be used as a source of
symmetry information in preference to the above space-group names.
They are only intended as comments.
;
_shelx_estimated_absorpt_t_max 0.977
_shelx_estimated_absorpt_t_min 0.916
_olex2_refinement_description
;
1. Fixed Uiso
 At 1.2 times of:
  All C(H) groups
 At 1.5 times of:
  All C(H,H,H) groups, All O(H) groups
2.a Ternary CH refined with riding coordinates:
 C18(H18)
2.b Aromatic/amide H refined with riding coordinates:
 C4(H4), C36(H36), C12(H12), C38(H38), C37(H37), C14(H14), C26(H26), C52(H52),
 C20(H20), C44(H44), C30(H30), C54(H54), C21(H21), C46(H46), C5(H5), C45(H45),
 C53(H53), C24(H24), C6(H6), C23(H23)
2.c Idealised Me refined as rotating group:
 C1(H1a,H1b,H1c), C56(H56a,H56b,H56c), C48(H48a,H48b,H48c), C41(H41a,H41b,
 H41c), C34(H34a,H34b,H34c), C17(H17a,H17b,H17c), C49(H49a,H49b,H49c), C31(H31a,
 H31b,H31c), C32(H32a,H32b,H32c), C16(H16a,H16b,H16c), C57(H57a,H57b,H57c),
 C9(H9a,H9b,H9c)
2.d Idealised tetrahedral OH refined as rotating group:
 O1(H1)
;
_platon_squeeze_void_probe_radius 1.20
_olex2_submission_special_instructions 'No special instructions were received'

loop_
_space_group_symop_operation_xyz
'x, y, z'
'-x, y, -z+1/2'
'x+1/2, y+1/2, z'
'-x+1/2, y+1/2, -z+1/2'
'-x, -y, -z'
'x, -y, z-1/2'
'-x+1/2, -y+1/2, -z'
'x+1/2, -y+1/2, z-1/2'

loop_
_atom_site_label
_atom_site_type_symbol
_atom_site_fract_x
_atom_site_fract_y
_atom_site_fract_z
_atom_site_U_iso_or_equiv
_atom_site_adp_type
_atom_site_occupancy
_atom_site_site_symmetry_order
_atom_site_calc_flag
_atom_site_refinement_flags_posn
Co1 Co 0.30659(4) 0.62305(2) 0.09816(2) 0.04056(19) Uani 1 1 d .
Co2 Co 0.37357(5) 0.84833(2) 0.45471(2) 0.0516(2) Uani 1 1 d .
Cl3 Cl 0.40705(9) 0.93692(5) 0.44773(4) 0.0557(3) Uani 1 1 d .
Cl2 Cl 0.21661(10) 0.69033(5) 0.07706(4) 0.0669(4) Uani 1 1 d .
Cl4 Cl 0.23415(10) 0.82413(5) 0.43237(4) 0.0659(4) Uani 1 1 d .
Cl1 Cl 0.45459(9) 0.63839(6) 0.09867(4) 0.0614(4) Uani 1 1 d .
N1 N 0.2990(2) 0.56931(14) 0.04580(11) 0.0395(9) Uani 1 1 d .
N5 N 0.4720(3) 0.79907(14) 0.47698(13) 0.0517(11) Uani 1 1 d .
N4 N 0.4432(3) 0.82041(16) 0.40153(12) 0.0534(11) Uani 1 1 d .
N2 N 0.2887(3) 0.54841(15) 0.12135(12) 0.0494(10) Uani 1 1 d .
N6 N 0.3615(3) 0.84790(15) 0.52039(12) 0.0464(10) Uani 1 1 d .
N3 N 0.2935(3) 0.63702(16) 0.16331(12) 0.0498(10) Uani 1 1 d .
C2 C 0.2997(3) 0.51877(19) 0.05471(15) 0.0471(12) Uani 1 1 d .
C50 C 0.2975(3) 0.58518(18) 0.00542(14) 0.0446(11) Uani 1 1 d .
C47 C 0.2190(4) 0.8694(2) 0.54904(16) 0.0600(15) Uani 1 1 d .
C3 C 0.2886(3) 0.50579(19) 0.09757(15) 0.0490(12) Uani 1 1 d .
C39 C 0.4770(4) 0.78627(19) 0.51549(15) 0.0518(13) Uani 1 1 d .
C35 C 0.5334(4) 0.78111(19) 0.45324(17) 0.0602(15) Uani 1 1 d .
C42 C 0.3077(3) 0.8827(2) 0.54277(15) 0.0524(13) Uani 1 1 d .
C40 C 0.4132(4) 0.8144(2) 0.53904(15) 0.0531(13) Uani 1 1 d .
C55 C 0.2156(4) 0.59577(19) -0.01399(15) 0.0518(13) Uani 1 1 d .
C1 C 0.3069(4) 0.4738(2) 0.02608(16) 0.0612(15) Uani 1 1 d .
H1A H 0.2505 0.4544 0.0228 0.092 Uiso 1 1 calc GR
H1B H 0.3533 0.4486 0.0358 0.092 Uiso 1 1 calc GR
H1C H 0.3215 0.4888 0.0007 0.092 Uiso 1 1 calc GR
C33 C 0.5164(4) 0.7961(2) 0.41136(16) 0.0592(15) Uani 1 1 d .
C56 C 0.1330(3) 0.5859(2) 0.00585(17) 0.0648(16) Uani 1 1 d .
H56A H 0.1288 0.5473 0.0125 0.097 Uiso 1 1 calc GR
H56B H 0.0821 0.5963 -0.0118 0.097 Uiso 1 1 calc GR
H56C H 0.1337 0.6077 0.0299 0.097 Uiso 1 1 calc GR
C28 C 0.4186(4) 0.8281(2) 0.36117(16) 0.0572(14) Uani 1 1 d .
C13 C 0.3234(4) 0.7922(2) 0.21651(15) 0.0585(14) Uani 1 1 d .
C4 C 0.2764(4) 0.4531(2) 0.11180(17) 0.0638(16) Uani 1 1 d .
H4 H 0.2776 0.4223 0.0950 0.077 Uiso 1 1 calc R
C36 C 0.6027(4) 0.7486(2) 0.46771(17) 0.0633(15) Uani 1 1 d .
H36 H 0.6464 0.7370 0.4510 0.076 Uiso 1 1 calc R
C12 C 0.3935(4) 0.7587(2) 0.21448(15) 0.0599(14) Uani 1 1 d .
H12 H 0.4504 0.7710 0.2238 0.072 Uiso 1 1 calc R
C10 C 0.3010(4) 0.6889(2) 0.18353(15) 0.0545(13) Uani 1 1 d .
C38 C 0.5432(4) 0.7520(2) 0.53092(17) 0.0631(16) Uani 1 1 d .
H38 H 0.5453 0.7413 0.5577 0.076 Uiso 1 1 calc R
C48 C 0.1787(4) 0.8175(2) 0.53307(19) 0.0751(18) Uani 1 1 d .
H48A H 0.1774 0.8179 0.5043 0.113 Uiso 1 1 calc GR
H48B H 0.1184 0.8142 0.5412 0.113 Uiso 1 1 calc GR
H48C H 0.2139 0.7865 0.5433 0.113 Uiso 1 1 calc GR
C43 C 0.3481(4) 0.9305(2) 0.55861(16) 0.0604(14) Uani 1 1 d .
C37 C 0.6074(4) 0.7333(2) 0.50631(18) 0.0699(17) Uani 1 1 d .
H37 H 0.6536 0.7102 0.5165 0.084 Uiso 1 1 calc R
C19 C 0.2602(4) 0.8872(2) 0.23116(16) 0.0579(14) Uani 1 1 d .
C51 C 0.3754(4) 0.5916(2) -0.01394(17) 0.0620(15) Uani 1 1 d .
C29 C 0.3645(4) 0.7889(2) 0.34261(16) 0.0649(16) Uani 1 1 d .
C11 C 0.3839(4) 0.7064(2) 0.19898(15) 0.0632(16) Uani 1 1 d .
C7 C 0.2762(4) 0.5425(2) 0.16013(17) 0.0633(15) Uani 1 1 d .
C25 C 0.3670(4) 0.8407(2) 0.28080(17) 0.0596(14) Uani 1 1 d .
C14 C 0.2410(4) 0.7735(2) 0.20334(18) 0.0647(16) Uani 1 1 d .
H14 H 0.1911 0.7960 0.2065 0.078 Uiso 1 1 calc R
C15 C 0.2283(4) 0.7224(2) 0.18542(17) 0.0672(16) Uani 1 1 d .
C27 C 0.4474(4) 0.8747(2) 0.34019(16) 0.0624(15) Uani 1 1 d .
C41 C 0.4172(4) 0.8032(2) 0.58228(15) 0.0688(16) Uani 1 1 d .
H41A H 0.4743 0.8151 0.5944 0.103 Uiso 1 1 calc GR
H41B H 0.4101 0.7641 0.5867 0.103 Uiso 1 1 calc GR
H41C H 0.3698 0.8230 0.5941 0.103 Uiso 1 1 calc GR
O1 O 0.0565(4) 1.0001(2) 0.22110(18) 0.137(2) Uani 1 1 d .
H1 H 0.0297 0.9999 0.1987 0.205 Uiso 1 1 calc GR
C26 C 0.4202(4) 0.8793(2) 0.30024(17) 0.0633(15) Uani 1 1 d .
H26 H 0.4388 0.9099 0.2860 0.076 Uiso 1 1 calc R
C52 C 0.3666(6) 0.6094(3) -0.0535(2) 0.085(2) Uani 1 1 d .
H52 H 0.4184 0.6140 -0.0672 0.101 Uiso 1 1 calc R
C20 C 0.1887(4) 0.8846(2) 0.25488(18) 0.0617(15) Uani 1 1 d .
H20 H 0.1873 0.8576 0.2747 0.074 Uiso 1 1 calc R
C18 C 0.3389(4) 0.8483(2) 0.23677(16) 0.0603(14) Uani 1 1 d .
H18 H 0.3895 0.8659 0.2245 0.072 Uiso 1 1 calc R
C44 C 0.2929(5) 0.9652(3) 0.57890(19) 0.0801(19) Uani 1 1 d .
H44 H 0.3165 0.9986 0.5889 0.096 Uiso 1 1 calc R
C30 C 0.3404(4) 0.7958(2) 0.30263(17) 0.0670(16) Uani 1 1 d .
H30 H 0.3044 0.7689 0.2895 0.080 Uiso 1 1 calc R
C34 C 0.5853(4) 0.7799(2) 0.38342(18) 0.0771(18) Uani 1 1 d .
H34A H 0.5822 0.7406 0.3788 0.116 Uiso 1 1 calc GR
H34B H 0.6441 0.7894 0.3950 0.116 Uiso 1 1 calc GR
H34C H 0.5741 0.7992 0.3584 0.116 Uiso 1 1 calc GR
C54 C 0.2120(5) 0.6126(2) -0.05295(19) 0.080(2) Uani 1 1 d .
H54 H 0.1562 0.6193 -0.0664 0.095 Uiso 1 1 calc R
C17 C 0.4667(4) 0.6708(3) 0.19800(17) 0.0760(18) Uani 1 1 d .
H17A H 0.5186 0.6916 0.2079 0.114 Uiso 1 1 calc GR
H17B H 0.4741 0.6593 0.1709 0.114 Uiso 1 1 calc GR
H17C H 0.4604 0.6386 0.2145 0.114 Uiso 1 1 calc GR
C21 C 0.1235(4) 0.9199(2) 0.24963(19) 0.0690(16) Uani 1 1 d .
H21 H 0.0747 0.9166 0.2654 0.083 Uiso 1 1 calc R
C46 C 0.1727(4) 0.9055(3) 0.5701(2) 0.0765(18) Uani 1 1 d .
H46 H 0.1134 0.8971 0.5748 0.092 Uiso 1 1 calc R
C49 C 0.4409(4) 0.9444(2) 0.55332(17) 0.0721(18) Uani 1 1 d .
H49A H 0.4796 0.9168 0.5661 0.108 Uiso 1 1 calc GR
H49B H 0.4545 0.9800 0.5651 0.108 Uiso 1 1 calc GR
H49C H 0.4502 0.9456 0.5252 0.108 Uiso 1 1 calc GR
C5 C 0.2624(5) 0.4475(2) 0.15166(19) 0.0802(19) Uani 1 1 d .
H5 H 0.2528 0.4124 0.1623 0.096 Uiso 1 1 calc R
C31 C 0.3403(5) 0.7381(2) 0.36371(18) 0.0779(19) Uani 1 1 d .
H31A H 0.3941 0.7187 0.3730 0.117 Uiso 1 1 calc GR
H31B H 0.3043 0.7147 0.3457 0.117 Uiso 1 1 calc GR
H31C H 0.3067 0.7477 0.3862 0.117 Uiso 1 1 calc GR
C32 C 0.5084(4) 0.9158(2) 0.35882(18) 0.0763(18) Uani 1 1 d .
H32A H 0.4806 0.9334 0.3806 0.114 Uiso 1 1 calc GR
H32B H 0.5219 0.9433 0.3393 0.114 Uiso 1 1 calc GR
H32C H 0.5631 0.8980 0.3689 0.114 Uiso 1 1 calc GR
C8 C 0.2796(4) 0.5939(2) 0.18311(16) 0.0643(15) Uani 1 1 d .
C16 C 0.1402(4) 0.7026(3) 0.1714(2) 0.088(2) Uani 1 1 d .
H16A H 0.1317 0.7077 0.1429 0.132 Uiso 1 1 calc GR
H16B H 0.0951 0.7232 0.1843 0.132 Uiso 1 1 calc GR
H16C H 0.1351 0.6639 0.1777 0.132 Uiso 1 1 calc GR
C45 C 0.2086(5) 0.9532(3) 0.5847(2) 0.084(2) Uani 1 1 d .
H45 H 0.1741 0.9776 0.5988 0.101 Uiso 1 1 calc R
C53 C 0.2877(6) 0.6200(3) -0.0727(2) 0.089(2) Uani 1 1 d .
H53 H 0.2841 0.6323 -0.0992 0.107 Uiso 1 1 calc R
C57 C 0.4644(4) 0.5792(3) 0.0058(2) 0.090(2) Uani 1 1 d .
H57A H 0.4574 0.5642 0.0320 0.134 Uiso 1 1 calc GR
H57B H 0.4993 0.6127 0.0083 0.134 Uiso 1 1 calc GR
H57C H 0.4947 0.5527 -0.0099 0.134 Uiso 1 1 calc GR
C9 C 0.2709(6) 0.5910(3) 0.22630(17) 0.096(2) Uani 1 1 d .
H9A H 0.3210 0.5708 0.2388 0.144 Uiso 1 1 calc GR
H9B H 0.2159 0.5723 0.2313 0.144 Uiso 1 1 calc GR
H9C H 0.2701 0.6278 0.2372 0.144 Uiso 1 1 calc GR
C24 C 0.2629(4) 0.9280(3) 0.2036(2) 0.0810(19) Uani 1 1 d .
H24 H 0.3112 0.9303 0.1874 0.097 Uiso 1 1 calc R
C6 C 0.2625(5) 0.4917(2) 0.17494(18) 0.081(2) Uani 1 1 d .
H6 H 0.2528 0.4876 0.2020 0.098 Uiso 1 1 calc R
C23 C 0.1927(5) 0.9670(3) 0.1993(2) 0.098(2) Uani 1 1 d .
H23 H 0.1943 0.9962 0.1811 0.118 Uiso 1 1 calc R
C22 C 0.1226(5) 0.9607(3) 0.2227(2) 0.086(2) Uani 1 1 d .

loop_
_atom_site_aniso_label
_atom_site_aniso_U_11
_atom_site_aniso_U_22
_atom_site_aniso_U_33
_atom_site_aniso_U_23
_atom_site_aniso_U_13
_atom_site_aniso_U_12
Co1 0.0451(4) 0.0322(3) 0.0438(4) 0.0010(3) -0.0002(3) 0.0017(3)
Co2 0.0679(5) 0.0323(4) 0.0524(4) 0.0035(3) -0.0117(3) -0.0062(3)
Cl3 0.0687(9) 0.0358(6) 0.0620(9) 0.0013(6) 0.0008(6) -0.0081(6)
Cl2 0.0738(10) 0.0535(8) 0.0713(10) 0.0016(7) -0.0102(7) 0.0243(7)
Cl4 0.0758(10) 0.0417(7) 0.0756(10) 0.0058(6) -0.0271(7) -0.0122(6)
Cl1 0.0483(8) 0.0777(9) 0.0575(8) -0.0068(7) -0.0022(6) -0.0055(7)
N1 0.040(2) 0.032(2) 0.045(2) -0.0069(17) -0.0025(17) 0.0026(16)
N5 0.074(3) 0.028(2) 0.050(3) -0.0024(19) -0.015(2) -0.003(2)
N4 0.080(3) 0.041(2) 0.037(2) -0.0016(19) -0.008(2) 0.009(2)
N2 0.066(3) 0.036(2) 0.046(3) -0.0008(19) 0.001(2) 0.0016(19)
N6 0.053(3) 0.038(2) 0.046(2) 0.0043(19) -0.0073(19) -0.0120(19)
N3 0.060(3) 0.046(2) 0.043(2) -0.007(2) 0.0027(19) 0.005(2)
C2 0.047(3) 0.041(3) 0.052(3) -0.011(2) -0.005(2) 0.004(2)
C50 0.062(3) 0.035(3) 0.036(3) -0.006(2) 0.001(2) -0.001(2)
C47 0.065(4) 0.056(3) 0.057(4) 0.019(3) -0.010(3) -0.020(3)
C3 0.055(3) 0.038(3) 0.053(3) 0.001(2) -0.009(2) 0.001(2)
C39 0.062(3) 0.036(3) 0.054(3) 0.004(2) -0.019(3) -0.014(2)
C35 0.085(4) 0.033(3) 0.059(4) -0.008(3) -0.020(3) -0.001(3)
C42 0.059(3) 0.046(3) 0.050(3) 0.012(2) -0.009(2) -0.016(3)
C40 0.063(3) 0.041(3) 0.053(3) 0.008(2) -0.014(3) -0.016(3)
C55 0.069(4) 0.039(3) 0.046(3) -0.006(2) -0.011(3) 0.002(2)
C1 0.074(4) 0.042(3) 0.067(4) -0.019(3) -0.006(3) 0.006(3)
C33 0.085(4) 0.034(3) 0.057(4) -0.009(2) -0.006(3) -0.005(3)
C56 0.051(3) 0.063(3) 0.076(4) 0.001(3) -0.025(3) 0.002(3)
C28 0.084(4) 0.035(3) 0.051(3) -0.009(2) -0.006(3) 0.011(3)
C13 0.053(3) 0.074(4) 0.047(3) -0.014(3) -0.004(2) 0.007(3)
C4 0.093(4) 0.038(3) 0.057(4) -0.002(3) -0.017(3) -0.009(3)
C36 0.079(4) 0.050(3) 0.057(4) -0.019(3) -0.015(3) 0.016(3)
C12 0.063(4) 0.064(3) 0.050(3) -0.015(3) -0.014(3) 0.012(3)
C10 0.070(4) 0.048(3) 0.046(3) -0.005(2) 0.007(3) 0.009(3)
C38 0.084(4) 0.045(3) 0.057(4) 0.000(3) -0.022(3) -0.012(3)
C48 0.061(4) 0.066(4) 0.095(5) 0.020(3) -0.017(3) -0.019(3)
C43 0.070(4) 0.057(3) 0.054(4) 0.006(3) 0.006(3) -0.013(3)
C37 0.090(5) 0.053(3) 0.062(4) -0.011(3) -0.030(3) 0.009(3)
C19 0.075(4) 0.046(3) 0.052(3) 0.000(3) -0.003(3) 0.018(3)
C51 0.071(4) 0.056(3) 0.061(4) -0.017(3) 0.012(3) -0.005(3)
C29 0.093(5) 0.047(3) 0.052(4) 0.000(3) -0.014(3) 0.011(3)
C11 0.107(5) 0.049(3) 0.033(3) -0.008(2) -0.006(3) 0.008(3)
C7 0.090(4) 0.049(3) 0.050(4) 0.007(3) -0.001(3) -0.003(3)
C25 0.057(3) 0.056(3) 0.064(4) 0.005(3) -0.007(3) 0.002(3)
C14 0.056(4) 0.048(3) 0.089(4) -0.022(3) -0.001(3) 0.015(3)
C15 0.067(4) 0.076(4) 0.059(4) -0.010(3) 0.000(3) -0.002(3)
C27 0.085(4) 0.055(3) 0.045(3) -0.008(3) -0.011(3) 0.008(3)
C41 0.084(4) 0.069(4) 0.050(4) 0.015(3) -0.018(3) -0.006(3)
O1 0.132(5) 0.129(5) 0.155(5) 0.071(4) 0.051(4) 0.068(4)
C26 0.076(4) 0.049(3) 0.064(4) -0.008(3) 0.002(3) -0.003(3)
C52 0.122(6) 0.081(5) 0.056(4) -0.013(3) 0.038(4) -0.013(4)
C20 0.058(4) 0.051(3) 0.075(4) 0.005(3) 0.000(3) -0.001(3)
C18 0.067(4) 0.052(3) 0.060(4) -0.009(3) -0.011(3) 0.005(3)
C44 0.102(6) 0.067(4) 0.072(5) -0.001(3) 0.010(4) -0.024(4)
C30 0.086(4) 0.045(3) 0.067(4) -0.013(3) -0.010(3) -0.008(3)
C34 0.093(5) 0.062(4) 0.074(4) -0.017(3) -0.007(4) 0.021(3)
C54 0.123(6) 0.050(3) 0.061(4) 0.003(3) -0.026(4) 0.003(4)
C17 0.086(5) 0.080(4) 0.060(4) -0.018(3) -0.012(3) 0.016(4)
C21 0.065(4) 0.053(3) 0.088(5) 0.015(3) 0.002(3) 0.007(3)
C46 0.064(4) 0.082(5) 0.084(5) 0.022(4) 0.015(3) 0.000(4)
C49 0.075(4) 0.078(4) 0.064(4) -0.017(3) 0.008(3) -0.040(3)
C5 0.118(6) 0.047(3) 0.072(5) 0.007(3) -0.017(4) -0.015(3)
C31 0.111(5) 0.051(3) 0.067(4) -0.008(3) -0.025(4) -0.005(3)
C32 0.091(5) 0.077(4) 0.059(4) -0.002(3) 0.001(3) -0.012(4)
C8 0.090(5) 0.054(3) 0.050(4) -0.003(3) 0.013(3) -0.007(3)
C16 0.068(4) 0.093(5) 0.106(6) -0.030(4) 0.025(4) -0.012(4)
C45 0.088(5) 0.084(5) 0.083(5) 0.003(4) 0.022(4) 0.007(4)
C53 0.140(7) 0.082(5) 0.046(4) 0.003(3) 0.008(4) -0.004(5)
C57 0.060(4) 0.121(6) 0.091(5) -0.027(4) 0.028(4) 0.002(4)
C9 0.169(8) 0.075(4) 0.046(4) -0.003(3) 0.029(4) -0.016(5)
C24 0.066(4) 0.101(5) 0.077(5) 0.012(4) 0.009(3) 0.013(4)
C6 0.135(6) 0.050(4) 0.060(4) 0.009(3) 0.009(4) -0.014(4)
C23 0.105(6) 0.102(5) 0.089(5) 0.037(4) 0.020(4) 0.050(5)
C22 0.086(5) 0.077(4) 0.097(5) 0.030(4) 0.013(4) 0.041(4)

loop_
_atom_type_symbol
_atom_type_description
_atom_type_scat_dispersion_real
_atom_type_scat_dispersion_imag
_atom_type_scat_source
C C 0.0033 0.0016 'International Tables Vol C Tables 4.2.6.8 and 6.1.1.4'
Cl Cl 0.1484 0.1585 'International Tables Vol C Tables 4.2.6.8 and 6.1.1.4'
Co Co 0.3494 0.9721 'International Tables Vol C Tables 4.2.6.8 and 6.1.1.4'
N N 0.0061 0.0033 'International Tables Vol C Tables 4.2.6.8 and 6.1.1.4'
O O 0.0106 0.0060 'International Tables Vol C Tables 4.2.6.8 and 6.1.1.4'
H H 0.0000 0.0000 'International Tables Vol C Tables 4.2.6.8 and 6.1.1.4'

loop_
_geom_angle_atom_site_label_1
_geom_angle_atom_site_label_2
_geom_angle_atom_site_label_3
_geom_angle
Cl2 Co1 Cl1 117.46(6)
Cl2 Co1 N3 96.24(11)
N1 Co1 Cl2 100.75(10)
N1 Co1 Cl1 95.68(10)
N1 Co1 N3 151.02(15)
N2 Co1 Cl2 134.52(13)
N2 Co1 Cl1 107.90(13)
N2 Co1 N1 76.93(15)
N2 Co1 N3 74.41(16)
N3 Co1 Cl1 97.08(11)
Cl3 Co2 Cl4 115.39(6)
Cl3 Co2 N4 94.94(11)
Cl3 Co2 N6 98.29(10)
N5 Co2 Cl3 116.78(12)
N5 Co2 Cl4 127.73(11)
N5 Co2 N4 75.25(17)
N5 Co2 N6 74.71(17)
N4 Co2 Cl4 97.44(12)
N6 Co2 Cl4 100.98(11)
N6 Co2 N4 149.95(15)
C2 N1 Co1 112.8(3)
C2 N1 C50 119.6(4)
C50 N1 Co1 127.5(3)
C39 N5 Co2 119.6(4)
C39 N5 C35 120.9(5)
C35 N5 Co2 119.5(3)
C33 N4 Co2 112.1(4)
C33 N4 C28 118.7(5)
C28 N4 Co2 129.1(3)
C3 N2 Co1 118.2(3)
C3 N2 C7 121.2(4)
C7 N2 Co1 120.7(3)
C42 N6 Co2 127.8(3)
C40 N6 Co2 113.9(4)
C40 N6 C42 118.2(4)
C10 N3 Co1 126.0(3)
C8 N3 Co1 114.8(3)
C8 N3 C10 119.1(4)
N1 C2 C3 115.7(4)
N1 C2 C1 124.5(5)
C1 C2 C3 119.7(4)
C55 C50 N1 117.5(4)
C55 C50 C51 120.7(5)
C51 C50 N1 121.8(5)
C42 C47 C48 120.6(6)
C46 C47 C42 117.4(5)
C46 C47 C48 122.0(6)
N2 C3 C2 115.3(4)
N2 C3 C4 120.9(5)
C4 C3 C2 123.7(5)
N5 C39 C40 115.3(4)
N5 C39 C38 120.1(5)
C38 C39 C40 124.4(5)
N5 C35 C33 114.6(5)
N5 C35 C36 121.0(5)
C36 C35 C33 124.3(6)
C47 C42 N6 121.6(4)
C43 C42 N6 116.7(5)
C43 C42 C47 121.7(5)
N6 C40 C39 115.9(5)
N6 C40 C41 126.1(5)
C39 C40 C41 117.9(5)
C50 C55 C56 120.5(5)
C54 C55 C50 118.9(6)
C54 C55 C56 120.4(5)
N4 C33 C35 117.0(5)
N4 C33 C34 125.5(5)
C35 C33 C34 117.4(5)
N4 C28 C27 121.5(5)
C29 C28 N4 117.2(5)
C29 C28 C27 121.2(5)
C12 C13 C14 118.8(5)
C12 C13 C18 118.0(5)
C14 C13 C18 123.0(5)
C5 C4 C3 117.5(5)
C37 C36 C35 119.2(6)
C13 C12 C11 121.4(5)
C11 C10 N3 119.2(5)
C15 C10 N3 120.6(5)
C15 C10 C11 120.1(5)
C39 C38 C37 119.1(5)
C42 C43 C49 122.6(5)
C44 C43 C42 115.7(5)
C44 C43 C49 121.7(5)
C36 C37 C38 119.6(5)
C20 C19 C18 122.0(5)
C24 C19 C20 119.3(5)
C24 C19 C18 118.6(5)
C50 C51 C52 117.2(6)
C50 C51 C57 122.0(5)
C52 C51 C57 120.8(6)
C28 C29 C30 117.6(5)
C28 C29 C31 121.1(5)
C30 C29 C31 121.0(5)
C12 C11 C10 119.5(5)
C12 C11 C17 118.2(5)
C10 C11 C17 122.3(5)
N2 C7 C8 114.8(4)
N2 C7 C6 119.6(5)
C6 C7 C8 125.6(5)
C26 C25 C18 119.6(5)
C26 C25 C30 117.6(5)
C30 C25 C18 122.8(5)
C13 C14 C15 122.1(5)
C10 C15 C14 117.8(5)
C10 C15 C16 120.0(5)
C14 C15 C16 122.0(6)
C28 C27 C32 122.3(5)
C26 C27 C28 118.0(5)
C26 C27 C32 119.6(5)
C25 C26 C27 122.2(5)
C53 C52 C51 122.8(7)
C21 C20 C19 119.9(6)
C19 C18 C13 114.0(4)
C19 C18 C25 110.9(4)
C25 C18 C13 110.3(4)
C45 C44 C43 123.1(6)
C29 C30 C25 123.3(5)
C53 C54 C55 121.8(7)
C20 C21 C22 123.2(6)
C47 C46 C45 122.6(6)
C6 C5 C4 120.0(5)
N3 C8 C7 115.2(5)
N3 C8 C9 126.2(5)
C7 C8 C9 118.5(5)
C44 C45 C46 119.5(6)
C52 C53 C54 118.6(7)
C19 C24 C23 119.9(6)
C5 C6 C7 120.9(6)
C22 C23 C24 117.6(6)
C21 C22 O1 120.8(6)
C21 C22 C23 120.1(6)
C23 C22 O1 118.7(6)

loop_
_geom_bond_atom_site_label_1
_geom_bond_atom_site_label_2
_geom_bond_distance
Co1 Cl2 2.2333(14)
Co1 Cl1 2.2804(14)
Co1 N1 2.219(4)
Co1 N2 2.025(4)
Co1 N3 2.272(4)
Co2 Cl3 2.2541(13)
Co2 Cl4 2.2797(15)
Co2 N5 2.030(4)
Co2 N4 2.272(4)
Co2 N6 2.261(4)
N1 C2 1.280(6)
N1 C50 1.430(6)
N5 C39 1.348(6)
N5 C35 1.353(7)
N4 C33 1.287(7)
N4 C28 1.414(6)
N2 C3 1.325(6)
N2 C7 1.358(6)
N6 C42 1.440(7)
N6 C40 1.278(6)
N3 C10 1.452(6)
N3 C8 1.282(6)
C2 C3 1.518(7)
C2 C1 1.484(6)
C50 C55 1.393(7)
C50 C51 1.405(7)
C47 C42 1.419(7)
C47 C48 1.502(8)
C47 C46 1.368(8)
C3 C4 1.401(7)
C39 C40 1.475(7)
C39 C38 1.387(7)
C35 C33 1.480(7)
C35 C36 1.385(7)
C42 C43 1.414(7)
C40 C41 1.498(7)
C55 C56 1.489(7)
C55 C54 1.390(8)
C33 C34 1.519(8)
C28 C29 1.391(7)
C28 C27 1.436(8)
C13 C12 1.352(7)
C13 C14 1.379(7)
C13 C18 1.555(7)
C4 C5 1.399(8)
C36 C37 1.366(8)
C12 C11 1.393(7)
C10 C11 1.400(8)
C10 C15 1.383(8)
C38 C37 1.409(8)
C43 C44 1.413(8)
C43 C49 1.476(7)
C19 C20 1.402(7)
C19 C18 1.532(7)
C19 C24 1.378(8)
C51 C52 1.417(9)
C51 C57 1.500(8)
C29 C30 1.397(7)
C29 C31 1.501(8)
C11 C17 1.537(8)
C7 C8 1.488(7)
C7 C6 1.369(7)
C25 C26 1.385(7)
C25 C18 1.544(7)
C25 C30 1.406(7)
C14 C15 1.407(7)
C15 C16 1.472(8)
C27 C26 1.400(7)
C27 C32 1.485(8)
O1 C22 1.395(7)
C52 C53 1.350(10)
C20 C21 1.320(7)
C44 C45 1.344(9)
C54 C53 1.386(9)
C21 C22 1.359(8)
C46 C45 1.373(9)
C5 C6 1.347(8)
C8 C9 1.490(8)
C24 C23 1.436(8)
C23 C22 1.386(9)

loop_
_platon_squeeze_void_nr
_platon_squeeze_void_average_x
_platon_squeeze_void_average_y
_platon_squeeze_void_average_z
_platon_squeeze_void_volume
_platon_squeeze_void_count_electrons
_platon_squeeze_void_content
1 0.221 0.932 0.250 1733 251 ' '
2 0.222 0.066 0.750 1735 251 ' '
